data_7709449
loop_
_publ_author_name
'Petrus, Rafa\/l'
'Utko, J\'ozef'
'Petrus, Joanna Katarzyna'
'Awashra, Mohammad'
'Lis, Tadeusz'

_publ_section_title
;
 Use of group 13 aryloxides for the synthesis of green chemicals and oxide
 materials
;
_journal_name_full 'Dalton Transactions'
_journal_paper_doi 10.1039/D1DT03777C
_journal_year 2022
_chemical_formula_moiety 'C18 H21 Ga Li O7, 2.25(H2 O)'
_chemical_formula_sum 'C18 H25.5 Ga Li O9.25'
_chemical_formula_weight 466.54
_space_group_crystal_system orthorhombic
_space_group_IT_number 36
_space_group_name_Hall 'C 2c -2'
_space_group_name_H-M_alt 'C m c 21'
_atom_sites_solution_hydrogens mixed
_atom_sites_solution_primary direct
_audit_creation_method SHELXL-2014/7
_audit_update_record
;
2021-12-17 deposited with the CCDC.	2022-02-09 downloaded from the CCDC.
;
_cell_angle_alpha 90
_cell_angle_beta 90
_cell_angle_gamma 90
_cell_formula_units_Z 4
_cell_length_a 15.235(4)
_cell_length_b 21.548(5)
_cell_length_c 6.698(2)
_cell_measurement_reflns_used 1295
_cell_measurement_temperature 100(2)
_cell_measurement_theta_max 22
_cell_measurement_theta_min 3.2
_cell_volume 2198.8(10)
_computing_cell_refinement 'CrysAlisPro 1.171.39.46 (Rigaku OD, 2018)'
_computing_data_collection 'CrysAlisPro 1.171.39.46 (Rigaku OD, 2018)'
_computing_data_reduction 'CrysAlisPro 1.171.39.46 (Rigaku OD, 2018)'
_computing_molecular_graphics 'DIAMOND  (Brandenburg, 2007)'
_computing_publication_material 'SHELXL-2014/7 (Sheldrick, 2014)'
_computing_structure_refinement 'SHELXL-2014/7 (Sheldrick, 2014)'
_computing_structure_solution 'SHELXS-2014/7 (Sheldrick, 2014)'
_diffrn_ambient_temperature 100(2)
_diffrn_detector 'CCD plate'
_diffrn_detector_area_resol_mean 10.3456
_diffrn_detector_type Ruby
_diffrn_measured_fraction_theta_full 0.997
_diffrn_measured_fraction_theta_max 0.997
_diffrn_measurement_device 'four-circle diffractometer'
_diffrn_measurement_device_type 'Xcalibur, Ruby, Gemini ultra'
_diffrn_radiation_monochromator graphite
_diffrn_radiation_probe x-ray
_diffrn_radiation_type 'Mo K\a'
_diffrn_radiation_wavelength 0.71073
_diffrn_reflns_av_R_equivalents 0.1503
_diffrn_reflns_av_unetI/netI 0.1815
_diffrn_reflns_Laue_measured_fraction_full 0.997
_diffrn_reflns_Laue_measured_fraction_max 0.997
_diffrn_reflns_limit_h_max 18
_diffrn_reflns_limit_h_min -17
_diffrn_reflns_limit_k_max 20
_diffrn_reflns_limit_k_min -26
_diffrn_reflns_limit_l_max 8
_diffrn_reflns_limit_l_min -5
_diffrn_reflns_number 4302
_diffrn_reflns_point_group_measured_fraction_full 0.762
_diffrn_reflns_point_group_measured_fraction_max 0.762
_diffrn_reflns_theta_full 25.499
_diffrn_reflns_theta_max 25.499
_diffrn_reflns_theta_min 3.275
_diffrn_source 'fine-focus sealed X-ray tube'
_diffrn_source_type 'Enhance (Mo) X-ray Source'
_exptl_absorpt_coefficient_mu 1.296
_exptl_absorpt_correction_T_max 0.951
_exptl_absorpt_correction_T_min 0.844
_exptl_absorpt_correction_type analytical
_exptl_absorpt_process_details
;
CrysAlisPro 1.171.39.46 (Rigaku Oxford Diffraction, 2018)
Analytical numeric absorption correction using a multifaceted crystal
			model based on expressions derived by R.C. Clark & J.S. Reid.
(Clark, R. C. & Reid, J. S. (1995). Acta Cryst. A51, 887-897)
Empirical absorption correction using spherical harmonics,
 implemented in SCALE3 ABSPACK scaling algorithm.
;
_exptl_crystal_colour colorless
_exptl_crystal_density_diffrn 1.409
_exptl_crystal_description needle
_exptl_crystal_F_000 966
_exptl_crystal_size_max 0.160
_exptl_crystal_size_mid 0.100
_exptl_crystal_size_min 0.040
_refine_diff_density_max 0.552
_refine_diff_density_min -0.489
_refine_diff_density_rms 0.096
_refine_ls_abs_structure_details
;
 Flack x determined using 158 quotients [(I+)-(I-)]/[(I+)+(I-)]
 (Parsons, Flack and Wagner, Acta Cryst. B69 (2013) 249-259).
;
_refine_ls_abs_structure_Flack -0.01(4)
_refine_ls_extinction_method none
_refine_ls_goodness_of_fit_ref 1.007
_refine_ls_hydrogen_treatment mixed
_refine_ls_matrix_type full
_refine_ls_number_parameters 174
_refine_ls_number_reflns 1618
_refine_ls_number_restraints 17
_refine_ls_restrained_S_all 1.001
_refine_ls_R_factor_all 0.1533
_refine_ls_R_factor_gt 0.0757
_refine_ls_shift/su_max 0.000
_refine_ls_shift/su_mean 0.000
_refine_ls_structure_factor_coef Fsqd
_refine_ls_weighting_details 'w=1/[\s^2^(Fo^2^)+(0.0164P)^2^] where P=(Fo^2^+2Fc^2^)/3'
_refine_ls_weighting_scheme calc
_refine_ls_wR_factor_gt 0.1037
_refine_ls_wR_factor_ref 0.1309
_reflns_Friedel_coverage 0.400
_reflns_Friedel_fraction_full 0.480
_reflns_Friedel_fraction_max 0.480
_reflns_number_gt 927
_reflns_number_total 1618
_reflns_threshold_expression 'I > 2\s(I)'
_cod_data_source_file d1dt03777c2.cif
_cod_data_source_block 6
_cod_original_formula_sum 'C18 H25.50 Ga Li O9.25'
_cod_database_code 7709449
_shelx_shelxl_version_number 2014/7
_shelx_space_group_comment
;
The symmetry employed for this shelxl refinement is uniquely defined
by the following loop, which should always be used as a source of
symmetry information in preference to the above space-group names.
They are only intended as comments.
;
_shelx_estimated_absorpt_t_min 0.819
_shelx_estimated_absorpt_t_max 0.950
_oxdiff_exptl_absorpt_empirical_full_min 0.899
_oxdiff_exptl_absorpt_empirical_full_max 1.117
_oxdiff_exptl_absorpt_empirical_details
;
Empirical correction (ABSPACK) includes:
- Absorption correction using spherical harmonics
- Frame scaling
;

loop_
_space_group_symop_operation_xyz
'x, y, z'
'-x, -y, z+1/2'
'x, -y, z+1/2'
'-x, y, z'
'x+1/2, y+1/2, z'
'-x+1/2, -y+1/2, z+1/2'
'x+1/2, -y+1/2, z+1/2'
'-x+1/2, y+1/2, z'

loop_
_atom_site_label
_atom_site_type_symbol
_atom_site_fract_x
_atom_site_fract_y
_atom_site_fract_z
_atom_site_U_iso_or_equiv
_atom_site_adp_type
_atom_site_occupancy
_atom_site_site_symmetry_order
_atom_site_calc_flag
_atom_site_refinement_flags_posn
_atom_site_refinement_flags_adp
_atom_site_refinement_flags_occupancy
_atom_site_disorder_assembly
_atom_site_disorder_group
Li1 Li 0.5000 0.3981(14) 0.442(8) 0.038(9) Uani 1 2 d S T P . .
Ga1 Ga 0.5000 0.28678(9) 0.709(6) 0.0375(6) Uani 1 2 d S T P . .
O1 O 0.5834(6) 0.3377(4) 0.566(6) 0.040(3) Uani 1 1 d . . . . .
O2 O 0.6041(5) 0.4218(4) 0.261(6) 0.037(3) Uani 1 1 d . . . . .
C1 C 0.6697(9) 0.3362(6) 0.571(6) 0.031(3) Uani 1 1 d . . . . .
C2 C 0.7138(8) 0.3008(5) 0.724(7) 0.037(3) Uani 1 1 d . . . . .
H2 H 0.6812 0.2787 0.8215 0.044 Uiso 1 1 calc R U . . .
C3 C 0.8030(9) 0.2998(5) 0.725(7) 0.051(4) Uani 1 1 d . . . . .
H3 H 0.8318 0.2753 0.8230 0.062 Uiso 1 1 calc R U . . .
C4 C 0.8535(10) 0.3321(6) 0.592(6) 0.048(4) Uani 1 1 d . . . . .
H4 H 0.9156 0.3320 0.6034 0.058 Uiso 1 1 calc R U . . .
C5 C 0.8123(9) 0.3651(6) 0.440(6) 0.040(4) Uani 1 1 d . . . . .
H5 H 0.8462 0.3865 0.3434 0.048 Uiso 1 1 calc R U . . .
C6 C 0.7207(9) 0.3667(5) 0.432(6) 0.031(4) Uani 1 1 d . . . . .
C7 C 0.6802(10) 0.4023(6) 0.266(6) 0.034(4) Uani 1 1 d . . . . .
O3 O 0.7354(6) 0.4122(4) 0.113(6) 0.040(2) Uani 1 1 d . . . . .
C8 C 0.7030(9) 0.4489(5) -0.052(6) 0.047(4) Uani 1 1 d . . . . .
H8A H 0.7449 0.4471 -0.1624 0.070 Uiso 1 1 calc R U . . .
H8B H 0.6957 0.4921 -0.0086 0.070 Uiso 1 1 calc R U . . .
H8C H 0.6462 0.4324 -0.0958 0.070 Uiso 1 1 calc R U . . .
O1W O 0.5000 0.4763(6) 0.610(7) 0.059(4) Uani 1 2 d DS T P . .
H1W H 0.548(2) 0.494(3) 0.59(2) 0.089 Uiso 1 1 d D U . . .
C9 C 0.5000 0.3098(8) 0.993(6) 0.039(5) Uani 1 2 d S T P . .
H9A H 0.5000 0.3552 0.9853 0.059 Uiso 1 2 d R U P . .
H9B H 0.4452 0.2962 1.0558 0.059 Uiso 1 1 d R U . . .
C10 C 0.5000 0.2039(7) 0.591(6) 0.040(5) Uani 1 2 d S T P . .
H10A H 0.5000 0.1733 0.6996 0.060 Uiso 1 2 d R U P . .
H10B H 0.5569 0.2035 0.5234 0.060 Uiso 0.5 1 d R U P . .
O2W O 0.0000 0.4939(13) 0.392(5) 0.22(3) Uiso 0.5 2 d DS . P A 1
H2W1 H 0.0000 0.518(3) 0.293(7) 0.333 Uiso 0.5 2 d DS U P B 1
H2W2 H 0.0000 0.4550(13) 0.389(17) 0.333 Uiso 0.5 2 d DS U P C 1
O3W O 0.0000 0.4993(11) 0.668(5) 0.163(18) Uiso 0.5 2 d DS . P D 2
H3W1 H 0.0000 0.475(3) 0.766(7) 0.245 Uiso 0.5 2 d DS U P E 2
H3W2 H 0.0000 0.5382(11) 0.673(16) 0.245 Uiso 0.5 2 d DS U P F 2
O4W O 0.079(2) 0.494(2) 0.603(6) 0.19(3) Uiso 0.25 1 d D . P G 3
H4W1 H 0.039(3) 0.472(3) 0.550(13) 0.286 Uiso 0.25 1 d D U P H 3
H4W2 H 0.123(3) 0.508(4) 0.546(12) 0.286 Uiso 0.25 1 d D U P I 3
O5W O -0.050(3) 0.471(3) 0.893(6) 0.45(9) Uiso 0.25 1 d D . P J 4
H5W1 H -0.021(5) 0.450(4) 0.810(10) 0.677 Uiso 0.25 1 d D U P K 4
H5W2 H -0.098(3) 0.461(6) 0.944(13) 0.677 Uiso 0.25 1 d D U P L 4
O6W O 0.0000 0.5055(14) 0.469(7) 0.125 Uiso 0.25 2 d DS U P M 5
H6W1 H 0.0000 0.534(2) 0.553(9) 0.188 Uiso 0.25 2 d DS U P N 5
H6W2 H 0.0000 0.4673(13) 0.494(16) 0.188 Uiso 0.25 2 d DS U P O 5

loop_
_atom_site_aniso_label
_atom_site_aniso_U_11
_atom_site_aniso_U_22
_atom_site_aniso_U_33
_atom_site_aniso_U_23
_atom_site_aniso_U_13
_atom_site_aniso_U_12
Li1 0.05(2) 0.05(2) 0.021(17) 0.006(16) 0.000 0.000
Ga1 0.0359(12) 0.0506(11) 0.0259(10) 0.0042(17) 0.000 0.000
O1 0.030(6) 0.051(6) 0.041(6) 0.005(5) 0.006(5) 0.003(5)
O2 0.026(5) 0.058(5) 0.027(7) 0.004(5) -0.003(5) -0.005(4)
C1 0.026(8) 0.032(7) 0.034(8) 0.004(6) -0.004(8) -0.005(6)
C2 0.039(8) 0.041(7) 0.030(7) 0.010(11) -0.002(13) -0.002(6)
C3 0.043(9) 0.055(9) 0.055(10) 0.008(14) -0.012(15) 0.010(7)
C4 0.026(9) 0.061(9) 0.057(10) 0.012(8) -0.003(9) 0.013(8)
C5 0.031(9) 0.051(9) 0.038(9) 0.006(8) 0.010(9) 0.008(8)
C6 0.045(10) 0.016(7) 0.033(8) 0.014(6) 0.001(8) 0.009(6)
C7 0.049(10) 0.031(7) 0.022(10) -0.013(6) -0.005(8) -0.010(7)
O3 0.041(7) 0.057(6) 0.023(5) 0.009(5) 0.007(5) 0.013(5)
C8 0.058(11) 0.056(9) 0.026(8) 0.013(8) 0.005(9) 0.014(8)
O1W 0.030(9) 0.069(9) 0.078(11) -0.028(9) 0.000 0.000
C9 0.020(12) 0.064(13) 0.035(12) 0.004(10) 0.000 0.000
C10 0.043(13) 0.050(12) 0.027(11) -0.013(10) 0.000 0.000

loop_
_atom_type_symbol
_atom_type_description
_atom_type_scat_dispersion_real
_atom_type_scat_dispersion_imag
_atom_type_scat_source
C C 0.0033 0.0016 'International Tables Vol C Tables 4.2.6.8 and 6.1.1.4'
H H 0.0000 0.0000 'International Tables Vol C Tables 4.2.6.8 and 6.1.1.4'
O O 0.0106 0.0060 'International Tables Vol C Tables 4.2.6.8 and 6.1.1.4'
Li Li -0.0003 0.0001 'International Tables Vol C Tables 4.2.6.8 and 6.1.1.4'
Ga Ga 0.2307 1.6083 'International Tables Vol C Tables 4.2.6.8 and 6.1.1.4'

loop_
_geom_angle_atom_site_label_1
_geom_angle_atom_site_label_2
_geom_angle_atom_site_label_3
_geom_angle
_geom_angle_site_symmetry_1
_geom_angle_site_symmetry_3
_geom_angle_publ_flag
O1 Li1 O1 78.9(11) 4_655 . ?
O1 Li1 O1W 108.1(13) 4_655 . ?
O1 Li1 O1W 108.1(13) . . ?
O1 Li1 O2 85.1(5) 4_655 4_655 ?
O1 Li1 O2 153.4(16) . 4_655 ?
O1W Li1 O2 96.9(11) . 4_655 ?
O1 Li1 O2 153.4(16) 4_655 . ?
O1 Li1 O2 85.1(5) . . ?
O1W Li1 O2 96.9(11) . . ?
O2 Li1 O2 100.8(14) 4_655 . ?
O1 Ga1 O1 82.1(5) . 4_655 ?
O1 Ga1 C10 108.5(4) . . ?
O1 Ga1 C10 108.5(4) 4_655 . ?
O1 Ga1 C9 109.7(5) . . ?
O1 Ga1 C9 109.7(5) 4_655 . ?
C10 Ga1 C9 128.5(7) . . ?
C1 O1 Ga1 129.1(9) . . ?
C1 O1 Li1 131.4(10) . . ?
Ga1 O1 Li1 99.1(7) . . ?
C7 O2 Li1 128.8(11) . . ?
O1 C1 C6 122.4(13) . . ?
O1 C1 C2 119.7(12) . . ?
C6 C1 C2 117.9(12) . . ?
C3 C2 C1 119(2) . . ?
C3 C2 H2 120.7 . . ?
C1 C2 H2 120.7 . . ?
C2 C3 C4 123(2) . . ?
C2 C3 H3 118.3 . . ?
C4 C3 H3 118.3 . . ?
C3 C4 C5 118.8(14) . . ?
C3 C4 H4 120.6 . . ?
C5 C4 H4 120.6 . . ?
C4 C5 C6 119.7(14) . . ?
C4 C5 H5 120.2 . . ?
C6 C5 H5 120.2 . . ?
C1 C6 C5 121.5(13) . . ?
C1 C6 C7 121.1(13) . . ?
C5 C6 C7 117.4(13) . . ?
O2 C7 O3 121.3(12) . . ?
O2 C7 C6 125.7(13) . . ?
O3 C7 C6 113.0(13) . . ?
C7 O3 C8 117.0(10) . . ?
O3 C8 H8A 109.5 . . ?
O3 C8 H8B 109.5 . . ?
H8A C8 H8B 109.5 . . ?
O3 C8 H8C 109.5 . . ?
H8A C8 H8C 109.5 . . ?
H8B C8 H8C 109.5 . . ?
Li1 O1W H1W 107(8) . . ?
Ga1 C9 H9A 101.8 . . ?
Ga1 C9 H9B 110.0 . . ?
H9A C9 H9B 108.6 . . ?
Ga1 C10 H10A 108.5 . . ?
Ga1 C10 H10B 101.3 . . ?
H10A C10 H10B 109.8 . . ?
H2W1 O2W H2W2 127(4) . . ?
H3W1 O3W H3W2 127(4) . . ?
H4W1 O4W H4W2 126(4) . . ?
O5W O5W H5W1 58(6) 4 . ?
O5W O5W H5W2 152(8) 4 . ?
H5W1 O5W H5W2 126(4) . . ?
H6W1 O6W H6W2 127(4) . . ?

loop_
_geom_bond_atom_site_label_1
_geom_bond_atom_site_label_2
_geom_bond_distance
_geom_bond_site_symmetry_2
_geom_bond_publ_flag
Li1 O1 2.00(2) 4_655 ?
Li1 O1 2.00(2) . ?
Li1 O1W 2.03(3) . ?
Li1 O2 2.06(2) 4_655 ?
Li1 O2 2.06(2) . ?
Ga1 O1 1.935(8) . ?
Ga1 O1 1.935(8) 4_655 ?
Ga1 C10 1.952(15) . ?
Ga1 C9 1.962(15) . ?
O1 C1 1.315(14) . ?
O2 C7 1.233(15) . ?
C1 C6 1.380(17) . ?
C1 C2 1.446(19) . ?
C2 C3 1.359(15) . ?
C2 H2 0.9500 . ?
C3 C4 1.37(2) . ?
C3 H3 0.9500 . ?
C4 C5 1.391(17) . ?
C4 H4 0.9500 . ?
C5 C6 1.396(17) . ?
C5 H5 0.9500 . ?
C6 C7 1.485(17) . ?
C7 O3 1.340(14) . ?
O3 C8 1.446(13) . ?
C8 H8A 0.9800 . ?
C8 H8B 0.9800 . ?
C8 H8C 0.9800 . ?
O1W H1W 0.8400(17) . ?
C9 H9A 0.9801 . ?
C9 H9B 0.9800 . ?
C10 H10A 0.9799 . ?
C10 H10B 0.9800 . ?
O2W H2W1 0.8400(13) . ?
O2W H2W2 0.8400(13) . ?
O3W H3W1 0.8400(13) . ?
O3W H3W2 0.8400(13) . ?
O4W H4W1 0.8400(14) . ?
O4W H4W2 0.8400(14) . ?
O5W H5W1 0.8400(13) . ?
O5W H5W2 0.8400(14) . ?
O6W H6W1 0.8400(13) . ?
O6W H6W2 0.8400(13) . ?

loop_
_geom_hbond_atom_site_label_D
_geom_hbond_atom_site_label_H
_geom_hbond_atom_site_label_A
_geom_hbond_distance_DH
_geom_hbond_distance_HA
_geom_hbond_distance_DA
_geom_hbond_angle_DHA
_geom_hbond_site_symmetry_A
O1W H1W O2 0.8400(17) 2.30(9) 2.892(14) 128(10) 3_565
O4W H4W1 O4W 0.8400(14) 1.88(7) 2.40(7) 118(7) 4
